data_4347582
loop_
_publ_author_name
'Chang, Stephanie W.'
'Lewis, Andrew R.'
'Prosser, Kathleen E.'
'Thompson, John R.'
'Gladkikh, Margarita'
'Bally, Marcel B.'
'Warren, Jeffrey J.'
'Walsby, Charles J.'

_publ_section_title
;
 CF3 Derivatives of the Anticancer Ru(III) Complexes KP1019, NKP-1339, and
 Their Imidazole and Pyridine Analogues Show Enhanced Lipophilicity,
 Albumin Interactions, and Cytotoxicity.
;
_journal_issue 10
_journal_name_full 'Inorganic chemistry'
_journal_page_first 4850
_journal_page_last 4863
_journal_paper_doi 10.1021/acs.inorgchem.6b00359
_journal_volume 55
_journal_year 2016
_chemical_formula_moiety '2(C36 H30 N P2), 2(C16 H10 Cl4 F6 N4 Ru), C3 H6 O'
_chemical_formula_sum 'C107 H86 Cl8 F12 N10 O P4 Ru2'
_chemical_formula_weight 2365.47
_space_group_crystal_system triclinic
_space_group_IT_number 2
_space_group_name_Hall '-P 1'
_space_group_name_H-M_alt 'P -1'
_atom_sites_solution_hydrogens mixed
_cell_angle_alpha 116.3420(10)
_cell_angle_beta 94.3340(10)
_cell_angle_gamma 105.2740(10)
_cell_formula_units_Z 1
_cell_length_a 13.9152(6)
_cell_length_b 14.7570(6)
_cell_length_c 15.9237(6)
_cell_measurement_reflns_used 9880
_cell_measurement_temperature 296(2)
_cell_measurement_theta_max 26.40
_cell_measurement_theta_min 2.37
_cell_volume 2755.9(2)
_computing_cell_refinement 'Bruker SAINT'
_computing_data_collection 'Bruker APEX2'
_computing_data_reduction 'Bruker SAINT'
_computing_structure_refinement 'SHELXL-2015 (Sheldrick 2015), Shelxle (H\"ubschle et al., 2011)'
_computing_structure_solution 'SHELXT (Sheldrick, 2015)'
_diffrn_ambient_temperature 296(2)
_diffrn_measured_fraction_theta_full 0.999
_diffrn_measured_fraction_theta_max 0.999
_diffrn_measurement_device_type 'Bruker APEX-II CCD'
_diffrn_measurement_method '\f and \w scans'
_diffrn_radiation_monochromator graphite
_diffrn_radiation_type MoK\a
_diffrn_radiation_wavelength 0.71073
_diffrn_reflns_av_R_equivalents 0.0424
_diffrn_reflns_av_unetI/netI 0.0444
_diffrn_reflns_Laue_measured_fraction_full 0.999
_diffrn_reflns_Laue_measured_fraction_max 0.999
_diffrn_reflns_limit_h_max 16
_diffrn_reflns_limit_h_min -16
_diffrn_reflns_limit_k_max 17
_diffrn_reflns_limit_k_min -17
_diffrn_reflns_limit_l_max 19
_diffrn_reflns_limit_l_min -19
_diffrn_reflns_number 43744
_diffrn_reflns_point_group_measured_fraction_full 0.999
_diffrn_reflns_point_group_measured_fraction_max 0.999
_diffrn_reflns_theta_full 25.242
_diffrn_reflns_theta_max 25.358
_diffrn_reflns_theta_min 1.464
_exptl_absorpt_coefficient_mu 0.598
_exptl_absorpt_correction_T_max 0.7454
_exptl_absorpt_correction_T_min 0.6923
_exptl_absorpt_correction_type multi-scan
_exptl_absorpt_process_details '(Sheldrick , 1996)'
_exptl_crystal_colour orange
_exptl_crystal_density_diffrn 1.425
_exptl_crystal_description Block
_exptl_crystal_F_000 1198
_refine_diff_density_max 1.172
_refine_diff_density_min -0.679
_refine_diff_density_rms 0.090
_refine_ls_extinction_method none
_refine_ls_goodness_of_fit_ref 1.007
_refine_ls_hydrogen_treatment mixed
_refine_ls_matrix_type full
_refine_ls_number_parameters 708
_refine_ls_number_reflns 10099
_refine_ls_number_restraints 618
_refine_ls_restrained_S_all 1.006
_refine_ls_R_factor_all 0.0858
_refine_ls_R_factor_gt 0.0491
_refine_ls_shift/su_max 0.007
_refine_ls_shift/su_mean 0.000
_refine_ls_structure_factor_coef Fsqd
_refine_ls_weighting_details 'w=1/[\s^2^(Fo^2^)+(0.1011P)^2^+0.8528P] where P=(Fo^2^+2Fc^2^)/3'
_refine_ls_weighting_scheme calc
_refine_ls_wR_factor_gt 0.1363
_refine_ls_wR_factor_ref 0.1630
_reflns_Friedel_coverage 0.000
_reflns_number_gt 6863
_reflns_number_total 10099
_reflns_threshold_expression 'I > 2\s(I)'
_cod_data_source_file ic6b00359_si_002.cif
_cod_data_source_block 3c
_cod_depositor_comments
;
The following automatic conversions were performed:

data item '_exptl_absorpt_correction_type' value 'Multi-scan' was
changed to 'multi-scan' in accordance with the
/home/saulius/struct/COD-crude-data/automatic-downloads/DataCite-retrospective/ACS/depositions/lib/dictionaries/cif_core.dic
dictionary named 'cif_core.dic' version 2.4.2 last updated on
2011-04-26.

Automatic conversion script
Id: cif_fix_values 6909 2019-04-08 15:41:33Z antanas 
;
_cod_database_code 4347582

loop_
_space_group_symop_operation_xyz
'x, y, z'
'-x, -y, -z'

loop_
_atom_site_label
_atom_site_type_symbol
_atom_site_fract_x
_atom_site_fract_y
_atom_site_fract_z
_atom_site_U_iso_or_equiv
_atom_site_adp_type
_atom_site_occupancy
_atom_site_site_symmetry_order
_atom_site_calc_flag
_atom_site_refinement_flags_posn
_atom_site_refinement_flags_adp
_atom_site_refinement_flags_occupancy
_atom_site_disorder_assembly
_atom_site_disorder_group
P301 P 0.08664(8) 0.68408(9) 0.31639(8) 0.0426(3) Uani 1 1 d . U . . .
P302 P 0.20460(8) 0.74409(9) 0.50753(8) 0.0427(3) Uani 1 1 d . U . . .
F11 F 0.6289(3) 0.4957(3) 0.0279(5) 0.172(2) Uani 1 1 d . U . . .
C11 C 0.5227(3) 0.8100(4) 0.0244(3) 0.0497(10) Uani 1 1 d . U . . .
H11 H 0.4540 0.7686 -0.0010 0.060 Uiso 1 1 calc R U . . .
Cl4 Cl -0.04511(9) 0.04992(10) -0.11481(9) 0.0607(3) Uani 1 1 d . U . . .
Cl3 Cl -0.10381(8) 0.08770(9) 0.09172(9) 0.0572(3) Uani 1 1 d . U . . .
N2 N 0.1237(3) 0.1388(3) 0.0712(3) 0.0514(9) Uani 1 1 d . U . . .
Cl2 Cl 0.62743(9) 1.01774(11) -0.08600(10) 0.0631(3) Uani 1 1 d . U . . .
Ru2 Ru 0.0000 0.0000 0.0000 0.04573(16) Uani 1 2 d S U P . .
N1 N 0.5628(2) 0.9078(3) 0.0371(2) 0.0447(8) Uani 1 1 d . U . . .
Ru1 Ru 0.5000 1.0000 0.0000 0.04091(15) Uani 1 2 d S U P . .
Cl1 Cl 0.60584(9) 1.15608(9) 0.13867(9) 0.0618(3) Uani 1 1 d . U . . .
F12 F 0.7172(4) 0.5891(4) 0.1689(4) 0.1448(17) Uani 1 1 d . U . . .
C12 C 0.5987(3) 0.7768(4) 0.0547(3) 0.0486(10) Uani 1 1 d . U . . .
N12 N 0.6641(3) 0.9420(3) 0.0770(3) 0.0478(9) Uani 1 1 d . U . . .
F13 F 0.7897(3) 0.5625(3) 0.0542(4) 0.1246(15) Uani 1 1 d . U . . .
C13 C 0.6035(4) 0.6815(4) 0.0514(4) 0.0595(12) Uani 1 1 d . U . . .
H13 H 0.5453 0.6213 0.0278 0.071 Uiso 1 1 calc R U . . .
F21 F 0.3928(6) 0.6309(5) 0.2611(8) 0.126(3) Uani 0.798(12) 1 d . U P A 1
F22 F 0.5125(7) 0.6108(5) 0.3319(6) 0.143(3) Uani 0.798(12) 1 d . U P A 1
F23 F 0.5078(6) 0.5802(5) 0.1886(5) 0.126(3) Uani 0.798(12) 1 d . U P A 1
F21A F 0.435(3) 0.5971(18) 0.1757(18) 0.119(7) Uani 0.202(12) 1 d . U P A 2
F22A F 0.5527(15) 0.5847(16) 0.273(2) 0.106(7) Uani 0.202(12) 1 d . U P A 2
F23A F 0.429(3) 0.636(2) 0.312(2) 0.104(7) Uani 0.202(12) 1 d . U P A 2
O803 O 0.4458(9) 0.2030(12) 0.3854(12) 0.177(6) Uani 0.5 1 d . U P . .
N300 N 0.1778(3) 0.7108(3) 0.3974(2) 0.0493(8) Uani 1 1 d . U . . .
C21 C 0.1320(3) 0.2374(3) 0.0917(3) 0.0546(11) Uani 1 1 d . U . . .
H21 H 0.0787 0.2592 0.0780 0.066 Uiso 1 1 calc R U . . .
C18 C 0.7070(5) 0.5813(6) 0.0788(6) 0.0990(19) Uani 1 1 d . U . . .
C17 C 0.6899(3) 0.8655(4) 0.0886(3) 0.0470(10) Uani 1 1 d . U . . .
C16 C 0.7827(3) 0.8624(4) 0.1224(4) 0.0603(12) Uani 1 1 d . U . . .
H16 H 0.8417 0.9218 0.1460 0.072 Uiso 1 1 calc R U . . .
C15 C 0.7850(4) 0.7694(4) 0.1198(4) 0.0657(13) Uani 1 1 d . U . . .
H15 H 0.8465 0.7655 0.1423 0.079 Uiso 1 1 calc R U . . .
C14 C 0.6970(4) 0.6803(4) 0.0841(4) 0.0636(13) Uani 1 1 d . U . . .
C22 C 0.2338(3) 0.3056(3) 0.1377(3) 0.0521(10) Uani 1 1 d . U . . .
N22 N 0.2179(3) 0.1394(3) 0.1035(3) 0.0534(9) Uani 1 1 d . U . . .
C23 C 0.2875(4) 0.4151(4) 0.1730(4) 0.0626(12) Uani 1 1 d . U . . .
H23 H 0.2539 0.4610 0.1705 0.075 Uiso 1 1 calc R U . . .
C24 C 0.3901(4) 0.4527(4) 0.2109(4) 0.0637(12) Uani 1 1 d . U . . .
H24A H 0.706(4) 1.000(4) 0.079(3) 0.062(14) Uiso 1 1 d . . . . .
C25 C 0.4407(4) 0.3836(4) 0.2147(4) 0.0697(14) Uani 1 1 d . U . . .
H25 H 0.5107 0.4114 0.2404 0.084 Uiso 1 1 calc R U . . .
H25A H 0.228(4) 0.077(4) 0.087(4) 0.073(16) Uiso 1 1 d . . . . .
C26 C 0.3919(3) 0.2782(4) 0.1824(4) 0.0646(13) Uani 1 1 d . U . . .
H26 H 0.4264 0.2334 0.1858 0.077 Uiso 1 1 calc R U . . .
C27 C 0.2868(3) 0.2399(3) 0.1436(3) 0.0509(10) Uani 1 1 d . U . . .
C28 C 0.4499(5) 0.5675(5) 0.2446(5) 0.0881(17) Uani 1 1 d . U . . .
C303 C -0.0018(3) 0.5505(3) 0.2690(3) 0.0419(9) Uani 1 1 d . U . . .
C304 C 0.0328(4) 0.4708(4) 0.2685(3) 0.0564(11) Uani 1 1 d . U . . .
H304 H 0.1009 0.4870 0.2954 0.068 Uiso 1 1 calc R U . . .
C305 C -0.0338(4) 0.3667(4) 0.2280(4) 0.0617(12) Uani 1 1 d . U . . .
H305 H -0.0103 0.3135 0.2285 0.074 Uiso 1 1 calc R U . . .
C306 C -0.1329(4) 0.3415(4) 0.1876(3) 0.0592(12) Uani 1 1 d . U . . .
H306 H -0.1765 0.2709 0.1592 0.071 Uiso 1 1 calc R U . . .
C307 C -0.1686(4) 0.4190(4) 0.1886(4) 0.0646(13) Uani 1 1 d . U . . .
H307 H -0.2370 0.4015 0.1620 0.078 Uiso 1 1 calc R U . . .
C308 C -0.1038(4) 0.5242(4) 0.2289(3) 0.0580(12) Uani 1 1 d . U . . .
H308 H -0.1287 0.5769 0.2290 0.070 Uiso 1 1 calc R U . . .
C309 C 0.0132(3) 0.7737(4) 0.3491(3) 0.0520(10) Uani 1 1 d . U . . .
C310 C -0.0621(4) 0.7634(4) 0.3999(4) 0.0661(13) Uani 1 1 d . U . . .
H310 H -0.0754 0.7099 0.4176 0.079 Uiso 1 1 calc R U . . .
C311 C -0.1178(5) 0.8342(5) 0.4242(4) 0.0887(18) Uani 1 1 d . U . . .
H311 H -0.1682 0.8288 0.4586 0.106 Uiso 1 1 calc R U . . .
C312 C -0.0970(6) 0.9117(5) 0.3965(5) 0.101(2) Uani 1 1 d . U . . .
H312 H -0.1346 0.9583 0.4122 0.122 Uiso 1 1 calc R U . . .
C313 C -0.0247(6) 0.9228(5) 0.3477(5) 0.098(2) Uani 1 1 d . U . . .
H313 H -0.0123 0.9764 0.3303 0.118 Uiso 1 1 calc R U . . .
C314 C 0.0312(5) 0.8539(4) 0.3235(4) 0.0767(15) Uani 1 1 d . U . . .
H314 H 0.0816 0.8614 0.2896 0.092 Uiso 1 1 calc R U . . .
C315 C 0.1385(3) 0.6933(4) 0.2194(3) 0.0515(10) Uani 1 1 d . U . . .
C316 C 0.2396(4) 0.7511(5) 0.2348(4) 0.0785(16) Uani 1 1 d . U . . .
H316 H 0.2839 0.7777 0.2934 0.094 Uiso 1 1 calc R U . . .
C317 C 0.2750(5) 0.7695(6) 0.1633(5) 0.099(2) Uani 1 1 d . U . . .
H317 H 0.3433 0.8085 0.1741 0.119 Uiso 1 1 calc R U . . .
C319 C 0.2114(5) 0.7314(6) 0.0773(4) 0.096(2) Uani 1 1 d . U . . .
H319 H 0.2358 0.7461 0.0303 0.115 Uiso 1 1 calc R U . . .
C320 C 0.1115(5) 0.6716(6) 0.0600(4) 0.092(2) Uani 1 1 d . U . . .
H320 H 0.0684 0.6433 0.0004 0.111 Uiso 1 1 calc R U . . .
C321 C 0.0745(4) 0.6530(5) 0.1311(4) 0.0785(16) Uani 1 1 d . U . . .
H321 H 0.0062 0.6132 0.1195 0.094 Uiso 1 1 calc R U . . .
C322 C 0.2955(3) 0.8775(3) 0.5738(3) 0.0502(10) Uani 1 1 d . U . . .
C323 C 0.3559(4) 0.9143(4) 0.6634(3) 0.0641(13) Uani 1 1 d . U . . .
H323 H 0.3508 0.8689 0.6900 0.077 Uiso 1 1 calc R U . . .
C324 C 0.4231(4) 1.0175(5) 0.7129(4) 0.0806(16) Uani 1 1 d . U . . .
H324 H 0.4635 1.0414 0.7728 0.097 Uiso 1 1 calc R U . . .
C325 C 0.4311(5) 1.0847(5) 0.6749(5) 0.102(2) Uani 1 1 d . U . . .
H325 H 0.4768 1.1544 0.7088 0.122 Uiso 1 1 calc R U . . .
C326 C 0.3721(6) 1.0500(5) 0.5873(6) 0.117(3) Uani 1 1 d . U . . .
H326 H 0.3771 1.0964 0.5618 0.140 Uiso 1 1 calc R U . . .
C327 C 0.3054(5) 0.9471(4) 0.5366(4) 0.0847(18) Uani 1 1 d . U . . .
H327 H 0.2664 0.9238 0.4763 0.102 Uiso 1 1 calc R U . . .
C328 C 0.2603(3) 0.6534(3) 0.5221(3) 0.0467(10) Uani 1 1 d . U . . .
C329 C 0.2651(4) 0.6456(4) 0.6062(3) 0.0572(11) Uani 1 1 d . U . . .
H329 H 0.2386 0.6873 0.6556 0.069 Uiso 1 1 calc R U . . .
C330 C 0.3085(4) 0.5771(5) 0.6165(4) 0.0733(14) Uani 1 1 d . U . . .
H330 H 0.3123 0.5730 0.6732 0.088 Uiso 1 1 calc R U . . .
C331 C 0.3460(4) 0.5146(5) 0.5441(4) 0.0769(15) Uani 1 1 d . U . . .
H331 H 0.3744 0.4674 0.5513 0.092 Uiso 1 1 calc R U . . .
C332 C 0.3422(4) 0.5211(5) 0.4606(4) 0.0735(14) Uani 1 1 d . U . . .
H332 H 0.3685 0.4788 0.4115 0.088 Uiso 1 1 calc R U . . .
C333 C 0.2996(4) 0.5901(4) 0.4498(4) 0.0588(12) Uani 1 1 d . U . . .
H333 H 0.2971 0.5944 0.3932 0.071 Uiso 1 1 calc R U . . .
C334 C 0.0967(3) 0.7399(3) 0.5625(3) 0.0433(9) Uani 1 1 d . U . . .
C335 C 0.0832(4) 0.8297(4) 0.6345(3) 0.0553(11) Uani 1 1 d . U . . .
H335 H 0.1347 0.8958 0.6611 0.066 Uiso 1 1 calc R U . . .
C336 C -0.0823(4) 0.7252(4) 0.6289(4) 0.0667(13) Uani 1 1 d . U . . .
H336 H -0.1430 0.7207 0.6501 0.080 Uiso 1 1 calc R U . . .
C337 C -0.0695(4) 0.6345(4) 0.5591(4) 0.0637(12) Uani 1 1 d . U . . .
H337 H -0.1210 0.5685 0.5344 0.076 Uiso 1 1 calc R U . . .
C338 C 0.0192(3) 0.6410(4) 0.5259(3) 0.0533(11) Uani 1 1 d . U . . .
H338 H 0.0276 0.5794 0.4790 0.064 Uiso 1 1 calc R U . . .
C339 C -0.0063(4) 0.8213(4) 0.6668(4) 0.0648(13) Uani 1 1 d . U . . .
H339 H -0.0147 0.8821 0.7150 0.078 Uiso 1 1 calc R U . . .
C800 C 0.3403(7) 0.1689(9) 0.3878(8) 0.068(3) Uani 0.5 1 d . U P . .
C801 C 0.2779(11) 0.0702(11) 0.3308(10) 0.116(5) Uani 0.5 1 d . U P . .
H80A H 0.2470 0.0652 0.2722 0.174 Uiso 0.5 1 calc R U P . .
H80B H 0.2256 0.0523 0.3623 0.174 Uiso 0.5 1 calc R U P . .
H80C H 0.3156 0.0212 0.3165 0.174 Uiso 0.5 1 calc R U P . .
C802 C 0.3121(11) 0.2251(15) 0.4401(15) 0.176(10) Uani 0.5 1 d . U P . .
H80D H 0.2389 0.2014 0.4213 0.265 Uiso 0.5 1 calc R U P . .
H80E H 0.3403 0.2941 0.4444 0.265 Uiso 0.5 1 calc R U P . .
H80F H 0.3316 0.2301 0.5015 0.265 Uiso 0.5 1 calc R U P . .

loop_
_atom_site_aniso_label
_atom_site_aniso_U_11
_atom_site_aniso_U_22
_atom_site_aniso_U_33
_atom_site_aniso_U_23
_atom_site_aniso_U_13
_atom_site_aniso_U_12
P301 0.0481(6) 0.0399(6) 0.0382(6) 0.0201(5) 0.0047(5) 0.0112(5)
P302 0.0447(6) 0.0407(6) 0.0391(6) 0.0197(5) 0.0041(5) 0.0095(5)
F11 0.110(3) 0.077(3) 0.305(7) 0.099(3) -0.053(4) 0.010(2)
C11 0.035(2) 0.051(2) 0.061(3) 0.033(2) 0.0008(18) 0.0058(18)
Cl4 0.0541(6) 0.0574(7) 0.0692(8) 0.0307(6) 0.0067(5) 0.0183(5)
Cl3 0.0452(6) 0.0399(6) 0.0711(8) 0.0136(6) 0.0141(5) 0.0148(5)
N2 0.0432(18) 0.042(2) 0.061(2) 0.0197(18) 0.0097(16) 0.0128(15)
Cl2 0.0540(6) 0.0794(8) 0.0836(9) 0.0566(7) 0.0301(6) 0.0282(6)
Ru2 0.0376(3) 0.0350(3) 0.0541(3) 0.0141(2) 0.0062(2) 0.0107(2)
N1 0.0393(17) 0.048(2) 0.048(2) 0.0254(17) 0.0074(15) 0.0118(15)
Ru1 0.0333(2) 0.0440(3) 0.0489(3) 0.0268(2) 0.0058(2) 0.0109(2)
Cl1 0.0563(7) 0.0520(7) 0.0626(8) 0.0229(6) -0.0091(5) 0.0109(5)
F12 0.137(4) 0.179(4) 0.214(5) 0.155(4) 0.048(3) 0.084(3)
C12 0.041(2) 0.054(2) 0.056(3) 0.034(2) 0.0075(18) 0.0140(18)
N12 0.0351(17) 0.049(2) 0.060(2) 0.0314(19) 0.0045(16) 0.0082(16)
F13 0.103(3) 0.095(3) 0.195(4) 0.072(3) 0.031(3) 0.059(2)
C13 0.049(2) 0.060(3) 0.074(3) 0.040(3) 0.003(2) 0.013(2)
F21 0.104(5) 0.059(3) 0.181(8) 0.040(4) 0.032(5) 0.009(3)
F22 0.151(6) 0.080(4) 0.112(5) 0.021(3) -0.027(4) -0.027(4)
F23 0.124(6) 0.097(4) 0.143(5) 0.060(4) 0.070(5) 0.002(4)
F21A 0.136(17) 0.071(11) 0.105(10) 0.040(9) 0.007(9) -0.023(10)
F22A 0.075(7) 0.055(10) 0.119(15) 0.009(10) 0.006(6) -0.018(6)
F23A 0.117(15) 0.075(9) 0.093(9) 0.028(7) 0.025(9) 0.016(9)
O803 0.084(6) 0.168(11) 0.226(14) 0.062(10) 0.042(7) 0.019(6)
N300 0.0470(19) 0.054(2) 0.0423(19) 0.0240(17) 0.0025(15) 0.0097(16)
C21 0.046(2) 0.039(2) 0.072(3) 0.019(2) 0.011(2) 0.0171(18)
C18 0.067(3) 0.089(4) 0.155(5) 0.076(4) -0.004(3) 0.023(3)
C17 0.040(2) 0.053(2) 0.050(3) 0.028(2) 0.0075(17) 0.0138(18)
C16 0.043(2) 0.063(3) 0.073(3) 0.035(3) 0.004(2) 0.014(2)
C15 0.051(3) 0.070(3) 0.080(4) 0.039(3) 0.000(2) 0.023(2)
C14 0.055(3) 0.067(3) 0.081(3) 0.045(3) 0.006(2) 0.024(2)
C22 0.045(2) 0.044(2) 0.056(3) 0.016(2) 0.0120(19) 0.0113(18)
N22 0.0438(19) 0.044(2) 0.061(2) 0.0165(19) 0.0054(16) 0.0155(17)
C23 0.060(3) 0.043(2) 0.068(3) 0.016(2) 0.017(2) 0.011(2)
C24 0.054(2) 0.052(3) 0.060(3) 0.014(2) 0.015(2) 0.000(2)
C25 0.044(2) 0.066(3) 0.066(3) 0.014(3) 0.003(2) 0.002(2)
C26 0.046(2) 0.065(3) 0.065(3) 0.019(3) 0.005(2) 0.015(2)
C27 0.045(2) 0.045(2) 0.046(2) 0.011(2) 0.0082(18) 0.0104(18)
C28 0.074(3) 0.062(3) 0.091(4) 0.023(3) 0.021(3) -0.009(3)
C303 0.048(2) 0.037(2) 0.036(2) 0.0177(18) 0.0052(17) 0.0101(17)
C304 0.062(3) 0.047(2) 0.054(3) 0.020(2) 0.005(2) 0.019(2)
C305 0.078(3) 0.040(2) 0.060(3) 0.020(2) 0.008(2) 0.020(2)
C306 0.069(3) 0.041(3) 0.053(3) 0.019(2) 0.011(2) 0.005(2)
C307 0.055(3) 0.058(3) 0.069(3) 0.029(3) 0.004(2) 0.006(2)
C308 0.058(3) 0.050(3) 0.064(3) 0.029(2) 0.003(2) 0.014(2)
C309 0.060(3) 0.044(2) 0.044(2) 0.017(2) 0.0012(19) 0.016(2)
C310 0.077(3) 0.070(3) 0.061(3) 0.034(3) 0.016(2) 0.036(3)
C311 0.097(4) 0.105(5) 0.078(4) 0.038(4) 0.029(3) 0.062(4)
C312 0.132(5) 0.080(4) 0.101(5) 0.034(4) 0.021(4) 0.069(4)
C313 0.132(5) 0.071(4) 0.112(5) 0.048(4) 0.025(4) 0.059(4)
C314 0.097(4) 0.052(3) 0.088(4) 0.037(3) 0.017(3) 0.030(3)
C315 0.062(3) 0.048(3) 0.044(2) 0.025(2) 0.0093(19) 0.014(2)
C316 0.062(3) 0.103(4) 0.057(3) 0.041(3) 0.007(2) 0.003(3)
C317 0.083(4) 0.124(5) 0.072(4) 0.053(4) 0.022(3) -0.006(4)
C319 0.110(4) 0.106(5) 0.060(3) 0.049(3) 0.022(3) 0.004(4)
C320 0.104(4) 0.112(5) 0.050(3) 0.047(3) 0.005(3) 0.008(4)
C321 0.070(3) 0.099(4) 0.052(3) 0.039(3) 0.005(2) 0.005(3)
C322 0.048(2) 0.046(2) 0.046(2) 0.020(2) 0.0042(18) 0.0066(19)
C323 0.060(3) 0.059(3) 0.054(3) 0.025(2) -0.002(2) 0.001(2)
C324 0.071(3) 0.068(3) 0.068(3) 0.020(3) -0.002(3) -0.001(3)
C325 0.102(5) 0.060(4) 0.097(4) 0.030(3) -0.013(4) -0.021(3)
C326 0.136(6) 0.066(4) 0.121(5) 0.059(4) -0.022(4) -0.018(4)
C327 0.093(4) 0.063(3) 0.082(4) 0.043(3) -0.016(3) -0.005(3)
C328 0.048(2) 0.044(2) 0.043(2) 0.0196(19) 0.0053(18) 0.0120(19)
C329 0.068(3) 0.062(3) 0.049(3) 0.031(2) 0.012(2) 0.026(2)
C330 0.088(4) 0.087(4) 0.068(3) 0.050(3) 0.016(3) 0.041(3)
C331 0.083(4) 0.082(4) 0.086(4) 0.048(3) 0.019(3) 0.044(3)
C332 0.078(3) 0.078(4) 0.077(3) 0.036(3) 0.026(3) 0.046(3)
C333 0.060(3) 0.064(3) 0.056(3) 0.027(2) 0.016(2) 0.027(2)
C334 0.050(2) 0.041(2) 0.041(2) 0.0230(19) 0.0047(17) 0.0142(18)
C335 0.064(3) 0.046(2) 0.054(3) 0.020(2) 0.012(2) 0.022(2)
C336 0.068(3) 0.079(3) 0.075(3) 0.048(3) 0.028(3) 0.034(3)
C337 0.060(3) 0.062(3) 0.077(3) 0.042(3) 0.020(2) 0.013(2)
C338 0.058(2) 0.044(2) 0.059(3) 0.027(2) 0.014(2) 0.015(2)
C339 0.078(3) 0.064(3) 0.061(3) 0.029(3) 0.025(2) 0.036(3)
C800 0.038(4) 0.075(6) 0.071(7) 0.019(5) 0.002(4) 0.021(4)
C801 0.095(8) 0.095(7) 0.097(9) 0.016(6) 0.027(7) -0.007(6)
C802 0.064(8) 0.125(10) 0.191(15) -0.033(10) 0.020(9) 0.005(7)

loop_
_atom_type_symbol
_atom_type_description
_atom_type_scat_dispersion_real
_atom_type_scat_dispersion_imag
_atom_type_scat_source
C C 0.0033 0.0016 'International Tables Vol C Tables 4.2.6.8 and 6.1.1.4'
H H 0.0000 0.0000 'International Tables Vol C Tables 4.2.6.8 and 6.1.1.4'
N N 0.0061 0.0033 'International Tables Vol C Tables 4.2.6.8 and 6.1.1.4'
F F 0.0171 0.0103 'International Tables Vol C Tables 4.2.6.8 and 6.1.1.4'
P P 0.1023 0.0942 'International Tables Vol C Tables 4.2.6.8 and 6.1.1.4'
Cl Cl 0.1484 0.1585 'International Tables Vol C Tables 4.2.6.8 and 6.1.1.4'
Ru Ru -1.2594 0.8363 'International Tables Vol C Tables 4.2.6.8 and 6.1.1.4'
O O 0.0106 0.0060 'International Tables Vol C Tables 4.2.6.8 and 6.1.1.4'

loop_
_geom_angle_atom_site_label_1
_geom_angle_atom_site_label_2
_geom_angle_atom_site_label_3
_geom_angle
_geom_angle_site_symmetry_1
_geom_angle_site_symmetry_3
N300 P301 C315 108.0(2) . .
N300 P301 C303 112.3(2) . .
C315 P301 C303 107.7(2) . .
N300 P301 C309 115.9(2) . .
C315 P301 C309 105.3(2) . .
C303 P301 C309 107.2(2) . .
N300 P302 C334 114.52(19) . .
N300 P302 C322 110.0(2) . .
C334 P302 C322 108.0(2) . .
N300 P302 C328 109.5(2) . .
C334 P302 C328 106.04(19) . .
C322 P302 C328 108.5(2) . .
N1 C11 C12 110.5(4) . .
N1 C11 H11 124.8 . .
C12 C11 H11 124.8 . .
C21 N2 N22 107.5(4) . .
C21 N2 Ru2 130.3(3) . .
N22 N2 Ru2 122.2(3) . .
N2 Ru2 N2 180.0 . 2
N2 Ru2 Cl3 90.39(10) . .
N2 Ru2 Cl3 89.61(10) 2 .
N2 Ru2 Cl3 89.61(10) . 2
N2 Ru2 Cl3 90.39(10) 2 2
Cl3 Ru2 Cl3 180.0 . 2
N2 Ru2 Cl4 89.31(11) . 2
N2 Ru2 Cl4 90.69(11) 2 2
Cl3 Ru2 Cl4 91.31(4) . 2
Cl3 Ru2 Cl4 88.69(4) 2 2
N2 Ru2 Cl4 90.69(11) . .
N2 Ru2 Cl4 89.31(11) 2 .
Cl3 Ru2 Cl4 88.69(4) . .
Cl3 Ru2 Cl4 91.31(4) 2 .
Cl4 Ru2 Cl4 180.0 2 .
C11 N1 N12 107.3(3) . .
C11 N1 Ru1 131.2(3) . .
N12 N1 Ru1 121.3(3) . .
N1 Ru1 N1 180.0 2_675 .
N1 Ru1 Cl2 90.90(9) 2_675 .
N1 Ru1 Cl2 89.10(9) . .
N1 Ru1 Cl2 89.11(9) 2_675 2_675
N1 Ru1 Cl2 90.90(9) . 2_675
Cl2 Ru1 Cl2 180.0 . 2_675
N1 Ru1 Cl1 90.33(10) 2_675 2_675
N1 Ru1 Cl1 89.67(10) . 2_675
Cl2 Ru1 Cl1 90.13(5) . 2_675
Cl2 Ru1 Cl1 89.87(5) 2_675 2_675
N1 Ru1 Cl1 89.67(10) 2_675 .
N1 Ru1 Cl1 90.33(10) . .
Cl2 Ru1 Cl1 89.87(5) . .
Cl2 Ru1 Cl1 90.13(5) 2_675 .
Cl1 Ru1 Cl1 180.00(6) 2_675 .
C13 C12 C11 136.0(4) . .
C13 C12 C17 119.1(4) . .
C11 C12 C17 104.7(4) . .
C17 N12 N1 111.2(3) . .
C17 N12 H24A 127(3) . .
N1 N12 H24A 120(3) . .
C14 C13 C12 117.6(4) . .
C14 C13 H13 121.2 . .
C12 C13 H13 121.2 . .
P301 N300 P302 141.2(2) . .
N2 C21 C22 110.0(4) . .
N2 C21 H21 125.0 . .
C22 C21 H21 125.0 . .
F11 C18 F13 109.4(7) . .
F11 C18 F12 103.3(6) . .
F13 C18 F12 102.3(5) . .
F11 C18 C14 115.5(5) . .
F13 C18 C14 114.7(6) . .
F12 C18 C14 110.2(6) . .
N12 C17 C16 131.7(4) . .
N12 C17 C12 106.3(3) . .
C16 C17 C12 122.0(4) . .
C15 C16 C17 117.7(4) . .
C15 C16 H16 121.1 . .
C17 C16 H16 121.1 . .
C16 C15 C14 121.3(4) . .
C16 C15 H15 119.4 . .
C14 C15 H15 119.4 . .
C13 C14 C15 122.2(5) . .
C13 C14 C18 119.9(5) . .
C15 C14 C18 117.8(5) . .
C27 C22 C23 118.9(4) . .
C27 C22 C21 105.6(4) . .
C23 C22 C21 135.5(4) . .
C27 N22 N2 110.3(4) . .
C27 N22 H25A 129(3) . .
N2 N22 H25A 119(3) . .
C24 C23 C22 118.5(5) . .
C24 C23 H23 120.7 . .
C22 C23 H23 120.7 . .
C23 C24 C25 120.7(5) . .
C23 C24 C28 119.7(6) . .
C25 C24 C28 119.6(5) . .
C26 C25 C24 122.7(5) . .
C26 C25 H25 118.7 . .
C24 C25 H25 118.7 . .
C25 C26 C27 116.6(5) . .
C25 C26 H26 121.7 . .
C27 C26 H26 121.7 . .
N22 C27 C22 106.6(4) . .
N22 C27 C26 130.7(4) . .
C22 C27 C26 122.6(4) . .
F23 C28 F21 109.7(8) . .
F23 C28 F22 106.2(7) . .
F21 C28 F22 102.7(7) . .
F23A C28 F21A 100.5(19) . .
F23A C28 F22A 106.0(18) . .
F21A C28 F22A 110.7(18) . .
F23A C28 C24 117.8(14) . .
F23 C28 C24 113.2(6) . .
F21 C28 C24 113.9(6) . .
F22 C28 C24 110.4(6) . .
F21A C28 C24 112.3(10) . .
F22A C28 C24 109.2(11) . .
C304 C303 C308 118.9(4) . .
C304 C303 P301 119.6(3) . .
C308 C303 P301 121.4(3) . .
C303 C304 C305 119.9(4) . .
C303 C304 H304 120.0 . .
C305 C304 H304 120.0 . .
C306 C305 C304 120.8(5) . .
C306 C305 H305 119.6 . .
C304 C305 H305 119.6 . .
C305 C306 C307 120.1(5) . .
C305 C306 H306 119.9 . .
C307 C306 H306 119.9 . .
C306 C307 C308 120.6(5) . .
C306 C307 H307 119.7 . .
C308 C307 H307 119.7 . .
C307 C308 C303 119.7(4) . .
C307 C308 H308 120.1 . .
C303 C308 H308 120.1 . .
C314 C309 C310 119.1(5) . .
C314 C309 P301 120.1(4) . .
C310 C309 P301 120.8(4) . .
C309 C310 C311 119.4(5) . .
C309 C310 H310 120.3 . .
C311 C310 H310 120.3 . .
C312 C311 C310 118.9(6) . .
C312 C311 H311 120.6 . .
C310 C311 H311 120.6 . .
C313 C312 C311 122.4(6) . .
C313 C312 H312 118.8 . .
C311 C312 H312 118.8 . .
C312 C313 C314 119.4(6) . .
C312 C313 H313 120.3 . .
C314 C313 H313 120.3 . .
C313 C314 C309 120.7(6) . .
C313 C314 H314 119.7 . .
C309 C314 H314 119.7 . .
C316 C315 C321 118.9(4) . .
C316 C315 P301 120.6(4) . .
C321 C315 P301 120.0(4) . .
C315 C316 C317 119.9(5) . .
C315 C316 H316 120.0 . .
C317 C316 H316 120.0 . .
C319 C317 C316 121.0(6) . .
C319 C317 H317 119.5 . .
C316 C317 H317 119.5 . .
C317 C319 C320 119.9(5) . .
C317 C319 H319 120.1 . .
C320 C319 H319 120.1 . .
C319 C320 C321 119.9(6) . .
C319 C320 H320 120.0 . .
C321 C320 H320 120.0 . .
C320 C321 C315 120.4(5) . .
C320 C321 H321 119.8 . .
C315 C321 H321 119.8 . .
C327 C322 C323 118.2(4) . .
C327 C322 P302 120.0(4) . .
C323 C322 P302 121.8(4) . .
C324 C323 C322 120.3(5) . .
C324 C323 H323 119.9 . .
C322 C323 H323 119.9 . .
C325 C324 C323 120.4(6) . .
C325 C324 H324 119.8 . .
C323 C324 H324 119.8 . .
C324 C325 C326 120.0(6) . .
C324 C325 H325 120.0 . .
C326 C325 H325 120.0 . .
C325 C326 C327 120.3(6) . .
C325 C326 H326 119.9 . .
C327 C326 H326 119.9 . .
C326 C327 C322 120.8(6) . .
C326 C327 H327 119.6 . .
C322 C327 H327 119.6 . .
C333 C328 C329 118.6(4) . .
C333 C328 P302 120.4(3) . .
C329 C328 P302 121.0(3) . .
C330 C329 C328 120.2(5) . .
C330 C329 H329 119.9 . .
C328 C329 H329 119.9 . .
C331 C330 C329 120.4(5) . .
C331 C330 H330 119.8 . .
C329 C330 H330 119.8 . .
C330 C331 C332 120.3(5) . .
C330 C331 H331 119.8 . .
C332 C331 H331 119.8 . .
C333 C332 C331 119.8(5) . .
C333 C332 H332 120.1 . .
C331 C332 H332 120.1 . .
C332 C333 C328 120.7(5) . .
C332 C333 H333 119.7 . .
C328 C333 H333 119.7 . .
C335 C334 C338 118.6(4) . .
C335 C334 P302 123.8(3) . .
C338 C334 P302 117.6(3) . .
C339 C335 C334 120.3(5) . .
C339 C335 H335 119.9 . .
C334 C335 H335 119.9 . .
C339 C336 C337 120.0(5) . .
C339 C336 H336 120.0 . .
C337 C336 H336 120.0 . .
C336 C337 C338 120.2(5) . .
C336 C337 H337 119.9 . .
C338 C337 H337 119.9 . .
C337 C338 C334 120.2(4) . .
C337 C338 H338 119.9 . .
C334 C338 H338 119.9 . .
C336 C339 C335 120.7(5) . .
C336 C339 H339 119.7 . .
C335 C339 H339 119.7 . .
C802 C800 C801 118.9(14) . .
C802 C800 O803 118.4(14) . .
C801 C800 O803 122.6(12) . .
C800 C801 H80A 109.5 . .
C800 C801 H80B 109.5 . .
H80A C801 H80B 109.5 . .
C800 C801 H80C 109.5 . .
H80A C801 H80C 109.5 . .
H80B C801 H80C 109.5 . .
C800 C802 H80D 109.5 . .
C800 C802 H80E 109.5 . .
H80D C802 H80E 109.5 . .
C800 C802 H80F 109.5 . .
H80D C802 H80F 109.5 . .
H80E C802 H80F 109.5 . .

loop_
_geom_bond_atom_site_label_1
_geom_bond_atom_site_label_2
_geom_bond_distance
_geom_bond_site_symmetry_2
P301 N300 1.571(4) .
P301 C315 1.796(4) .
P301 C303 1.798(4) .
P301 C309 1.802(5) .
P302 N300 1.580(4) .
P302 C334 1.796(4) .
P302 C322 1.798(4) .
P302 C328 1.801(4) .
F11 C18 1.292(7) .
C11 N1 1.316(5) .
C11 C12 1.414(6) .
C11 H11 0.9300 .
Cl4 Ru2 2.3547(12) .
Cl3 Ru2 2.3497(10) .
N2 C21 1.313(5) .
N2 N22 1.367(5) .
N2 Ru2 2.057(3) .
Cl2 Ru1 2.3513(11) .
Ru2 N2 2.057(3) 2
Ru2 Cl3 2.3498(10) 2
Ru2 Cl4 2.3547(12) 2
N1 N12 1.360(5) .
N1 Ru1 2.056(3) .
Ru1 N1 2.056(3) 2_675
Ru1 Cl2 2.3514(11) 2_675
Ru1 Cl1 2.3575(12) 2_675
Ru1 Cl1 2.3575(12) .
F12 C18 1.380(9) .
C12 C13 1.403(6) .
C12 C17 1.416(6) .
N12 C17 1.352(5) .
N12 H24A 0.88(5) .
F13 C18 1.301(8) .
C13 C14 1.372(6) .
C13 H13 0.9300 .
F21 C28 1.336(9) .
F22 C28 1.354(9) .
F23 C28 1.287(8) .
F21A C28 1.37(2) .
F22A C28 1.39(2) .
F23A C28 1.22(3) .
O803 C800 1.430(14) .
C21 C22 1.411(6) .
C21 H21 0.9300 .
C18 C14 1.471(8) .
C17 C16 1.380(6) .
C16 C15 1.364(7) .
C16 H16 0.9300 .
C15 C14 1.391(7) .
C15 H15 0.9300 .
C22 C27 1.393(6) .
C22 C23 1.408(6) .
N22 C27 1.358(6) .
N22 H25A 0.89(5) .
C23 C24 1.366(7) .
C23 H23 0.9300 .
C24 C25 1.402(8) .
C24 C28 1.494(8) .
C25 C26 1.351(7) .
C25 H25 0.9300 .
C26 C27 1.399(6) .
C26 H26 0.9300 .
C303 C304 1.380(6) .
C303 C308 1.389(6) .
C304 C305 1.384(7) .
C304 H304 0.9300 .
C305 C306 1.355(7) .
C305 H305 0.9300 .
C306 C307 1.357(7) .
C306 H306 0.9300 .
C307 C308 1.387(7) .
C307 H307 0.9300 .
C308 H308 0.9300 .
C309 C314 1.385(7) .
C309 C310 1.388(7) .
C310 C311 1.399(7) .
C310 H310 0.9300 .
C311 C312 1.372(9) .
C311 H311 0.9300 .
C312 C313 1.336(10) .
C312 H312 0.9300 .
C313 C314 1.379(8) .
C313 H313 0.9300 .
C314 H314 0.9300 .
C315 C316 1.376(7) .
C315 C321 1.384(7) .
C316 C317 1.380(7) .
C316 H316 0.9300 .
C317 C319 1.358(9) .
C317 H317 0.9300 .
C319 C320 1.367(8) .
C319 H319 0.9300 .
C320 C321 1.382(7) .
C320 H320 0.9300 .
C321 H321 0.9300 .
C322 C327 1.379(7) .
C322 C323 1.388(6) .
C323 C324 1.374(7) .
C323 H323 0.9300 .
C324 C325 1.359(8) .
C324 H324 0.9300 .
C325 C326 1.362(9) .
C325 H325 0.9300 .
C326 C327 1.369(8) .
C326 H326 0.9300 .
C327 H327 0.9300 .
C328 C333 1.380(6) .
C328 C329 1.392(6) .
C329 C330 1.367(7) .
C329 H329 0.9300 .
C330 C331 1.360(8) .
C330 H330 0.9300 .
C331 C332 1.374(8) .
C331 H331 0.9300 .
C332 C333 1.369(7) .
C332 H332 0.9300 .
C333 H333 0.9300 .
C334 C335 1.386(6) .
C334 C338 1.397(6) .
C335 C339 1.379(7) .
C335 H335 0.9300 .
C336 C339 1.360(7) .
C336 C337 1.376(7) .
C336 H336 0.9300 .
C337 C338 1.376(6) .
C337 H337 0.9300 .
C338 H338 0.9300 .
C339 H339 0.9300 .
C800 C802 1.069(17) .
C800 C801 1.320(16) .
C801 H80A 0.9600 .
C801 H80B 0.9600 .
C801 H80C 0.9600 .
C802 H80D 0.9600 .
C802 H80E 0.9600 .
C802 H80F 0.9600 .
